data_4307758
loop_
_publ_author_name
'Yuan-Qing Fang'
'Nicholas J. Taylor'
'Fran\,cois Laverdi\`ere'
'Garry S. Hanan'
'Fr\'ed\'erique Loiseau'
'Francesco Nastasi'
'Sebastiano Campagna'
'H\'el\`ene Nierengarten'
'Emmanuelle Leize-Wagner'
'Alain Van Dorsselaer'

_publ_contact_author
;
 Garry S. Hanan
 Department of Chemistry
 Universite de Montreal 
 Montreal, Quebec, Canada
 H3T 1J4
 
;
_publ_contact_author_email garry.hanan@umontreal.ca
_publ_contact_author_fax '+ 514 343 2468 '
_publ_contact_author_phone '+ 514 343 7056'
_publ_section_title
;
Ruthenium(II) Complexes with Improved Photophysical Properties Based on
Planar 4'-(2-Pyrimidinyl)-2,2':6',2''-terpyridine Ligands
;
_journal_name_full 'Inorganic Chemistry'
_journal_page_first 2854
_journal_page_last 2863
_journal_paper_doi 10.1021/ic0622609
_journal_volume 46
_journal_year 2007
_chemical_formula_sum 'C25 H17 N5'
_chemical_formula_weight 387.44
_chemical_name_systematic
; 
 ? 
;
_space_group_IT_number 14
_symmetry_cell_setting monoclinic
_symmetry_space_group_name_Hall '-P 2ybc'
_symmetry_space_group_name_H-M 'P 1 21/c 1'
_atom_sites_solution_hydrogens difmap
_atom_sites_solution_primary direct
_atom_sites_solution_secondary difmap
_audit_creation_method SHELXL-97
_cell_angle_alpha 90.00
_cell_angle_beta 96.6740(10)
_cell_angle_gamma 90.00
_cell_formula_units_Z 4
_cell_length_a 6.1596(3)
_cell_length_b 19.6271(10)
_cell_length_c 16.2744(9)
_cell_measurement_reflns_used 6823
_cell_measurement_temperature 180(1)
_cell_measurement_theta_max 26.0
_cell_measurement_theta_min 2.42
_cell_volume 1954.16(18)
_computing_cell_refinement SAINTPLUS
_computing_data_collection SMART
_computing_data_reduction SAINTPLUS
_computing_molecular_graphics SHELXTL
_computing_publication_material SHELXTL
_computing_structure_refinement SHELXTL
_computing_structure_solution SHELXTL
_diffrn_ambient_temperature 180(1)
_diffrn_measured_fraction_theta_full 0.998
_diffrn_measured_fraction_theta_max 0.998
_diffrn_measurement_device_type 'Bruker APEX'
_diffrn_measurement_method SAINTPLUS
_diffrn_radiation_monochromator graphite
_diffrn_radiation_source 'fine-focus sealed tube'
_diffrn_radiation_type MoK\a
_diffrn_radiation_wavelength 0.71073
_diffrn_reflns_av_R_equivalents 0.0599
_diffrn_reflns_av_sigmaI/netI 0.0523
_diffrn_reflns_limit_h_max 7
_diffrn_reflns_limit_h_min -7
_diffrn_reflns_limit_k_max 24
_diffrn_reflns_limit_k_min -24
_diffrn_reflns_limit_l_max 19
_diffrn_reflns_limit_l_min -20
_diffrn_reflns_number 17785
_diffrn_reflns_theta_full 26.03
_diffrn_reflns_theta_max 26.03
_diffrn_reflns_theta_min 1.63
_exptl_absorpt_coefficient_mu 0.081
_exptl_absorpt_correction_T_max 0.9952
_exptl_absorpt_correction_T_min 0.9787
_exptl_absorpt_correction_type integration
_exptl_absorpt_process_details 'Face-indexed analytical'
_exptl_crystal_colour Colourless
_exptl_crystal_density_diffrn 1.317
_exptl_crystal_density_method 'not measured'
_exptl_crystal_description 'Needle plate'
_exptl_crystal_F_000 808
_exptl_crystal_size_max 0.46
_exptl_crystal_size_mid 0.13
_exptl_crystal_size_min 0.06
_refine_diff_density_max 0.216
_refine_diff_density_min -0.162
_refine_diff_density_rms 0.036
_refine_ls_extinction_coef 0.0022(6)
_refine_ls_extinction_expression Fc^*^=kFc[1+0.001xFc^2^\l^3^/sin(2\q)]^-1/4^
_refine_ls_extinction_method SHELXL
_refine_ls_goodness_of_fit_ref 1.246
_refine_ls_hydrogen_treatment 'refined, isotropic U'
_refine_ls_matrix_type full
_refine_ls_number_parameters 340
_refine_ls_number_reflns 3855
_refine_ls_number_restraints 0
_refine_ls_restrained_S_all 1.246
_refine_ls_R_factor_all 0.0855
_refine_ls_R_factor_gt 0.0570
_refine_ls_shift/su_max 0.001
_refine_ls_shift/su_mean 0.000
_refine_ls_structure_factor_coef Fsqd
_refine_ls_weighting_details 'calc w=1/[\s^2^(Fo^2^)+(0.0200P)^2^+0.0000P] where P=(Fo^2^+2Fc^2^)/3'
_refine_ls_weighting_scheme calc
_refine_ls_wR_factor_gt 0.0796
_refine_ls_wR_factor_ref 0.0848
_reflns_number_gt 2773
_reflns_number_total 3855
_reflns_threshold_expression >2sigma(I)
_cod_data_source_file ic0622609si20061128_060002.cif
_cod_data_source_block gh990m
_cod_depositor_comments
;
The following automatic conversions were performed:
'_symmetry_cell_setting' value 'Monoclinic' changed to 'monoclinic'
according to '/home/saulius/struct/CIF-dictionaries/cif_core.dic'
dictionary named 'cif_core.dic' version 2.4.1 from
2010-06-29.

'_exptl_absorpt_correction_type' value 'Integration' changed
to 'integration' according to
'/home/saulius/struct/CIF-dictionaries/cif_core.dic' dictionary named
'cif_core.dic' version 2.4.1 from 2010-06-29.

Automatic conversion script
Id: cif_fix_enum 1527 2010-12-29 10:47:43Z saulius 
;
_cod_database_code 4307758

loop_
_symmetry_equiv_pos_as_xyz
'x, y, z'
'-x, y+1/2, -z+1/2'
'-x, -y, -z'
'x, -y-1/2, z-1/2'

loop_
_atom_site_label
_atom_site_type_symbol
_atom_site_fract_x
_atom_site_fract_y
_atom_site_fract_z
_atom_site_U_iso_or_equiv
_atom_site_adp_type
_atom_site_occupancy
_atom_site_symmetry_multiplicity
_atom_site_calc_flag
_atom_site_refinement_flags
_atom_site_disorder_assembly
_atom_site_disorder_group
N1 N 0.7616(2) 0.27599(7) 0.29140(9) 0.0272(4) Uani 1 1 d . . .
C2 C 0.6837(3) 0.21551(9) 0.31387(11) 0.0257(4) Uani 1 1 d . . .
C3 C 0.4832(3) 0.18971(10) 0.27981(11) 0.0285(4) Uani 1 1 d . . .
C4 C 0.3560(3) 0.22713(9) 0.21955(11) 0.0269(4) Uani 1 1 d . . .
C5 C 0.4348(3) 0.29006(10) 0.19725(12) 0.0296(5) Uani 1 1 d . . .
C6 C 0.6357(3) 0.31272(9) 0.23437(11) 0.0269(4) Uani 1 1 d . . .
C7 C 0.1450(3) 0.20135(9) 0.17782(11) 0.0282(4) Uani 1 1 d . . .
N8 N 0.0729(2) 0.14133(8) 0.20188(9) 0.0314(4) Uani 1 1 d . . .
C9 C -0.1106(3) 0.11813(10) 0.15851(12) 0.0325(5) Uani 1 1 d . . .
C10 C -0.2225(3) 0.15254(9) 0.09244(11) 0.0313(5) Uani 1 1 d . . .
C11 C -0.1366(3) 0.21604(11) 0.07737(14) 0.0422(5) Uani 1 1 d . . .
N12 N 0.0456(3) 0.24102(8) 0.11818(10) 0.0402(5) Uani 1 1 d . . .
C13 C -0.4151(3) 0.12424(9) 0.04037(12) 0.0339(5) Uani 1 1 d . . .
C14 C -0.5700(3) 0.08486(10) 0.07347(13) 0.0369(5) Uani 1 1 d . . .
C15 C -0.7496(3) 0.05987(11) 0.02305(14) 0.0459(6) Uani 1 1 d . . .
C16 C -0.7755(4) 0.07368(12) -0.06029(14) 0.0510(6) Uani 1 1 d . . .
C17 C -0.6192(4) 0.11116(13) -0.09425(16) 0.0584(7) Uani 1 1 d . . .
C18 C -0.4405(4) 0.13649(12) -0.04427(14) 0.0502(6) Uani 1 1 d . . .
N1A N 0.7331(2) 0.12579(8) 0.41567(9) 0.0366(4) Uani 1 1 d . . .
C2A C 0.8262(3) 0.17818(9) 0.37955(11) 0.0275(4) Uani 1 1 d . . .
C3A C 1.0415(3) 0.19774(10) 0.40198(12) 0.0323(5) Uani 1 1 d . . .
C4A C 1.1667(3) 0.16256(10) 0.46413(12) 0.0371(5) Uani 1 1 d . . .
C5A C 1.0719(4) 0.10973(11) 0.50216(13) 0.0402(5) Uani 1 1 d . . .
C6A C 0.8578(4) 0.09323(11) 0.47669(13) 0.0413(5) Uani 1 1 d . . .
N1B N 0.5739(2) 0.42673(8) 0.18248(10) 0.0354(4) Uani 1 1 d . . .
C2B C 0.7230(3) 0.38079(9) 0.21392(11) 0.0272(4) Uani 1 1 d . . .
C3B C 0.9445(3) 0.39467(10) 0.22685(12) 0.0308(5) Uani 1 1 d . . .
C4B C 1.0167(3) 0.45882(10) 0.20831(12) 0.0337(5) Uani 1 1 d . . .
C5B C 0.8663(3) 0.50691(10) 0.17806(12) 0.0341(5) Uani 1 1 d . . .
C6B C 0.6490(3) 0.48896(10) 0.16588(13) 0.0375(5) Uani 1 1 d . . .
H3 H 0.436(3) 0.1483(9) 0.2967(10) 0.033(5) Uiso 1 1 d . . .
H5 H 0.353(3) 0.3172(8) 0.1564(10) 0.025(5) Uiso 1 1 d . . .
H8 H -0.164(3) 0.0731(9) 0.1761(10) 0.034(5) Uiso 1 1 d . . .
H10 H -0.207(3) 0.2453(9) 0.0311(12) 0.053(6) Uiso 1 1 d . . .
H14 H -0.555(3) 0.0754(9) 0.1326(11) 0.039(5) Uiso 1 1 d . . .
H15 H -0.852(3) 0.0329(10) 0.0507(12) 0.052(6) Uiso 1 1 d . . .
H16 H -0.906(3) 0.0582(10) -0.0967(13) 0.067(7) Uiso 1 1 d . . .
H17 H -0.637(3) 0.1217(11) -0.1537(14) 0.069(7) Uiso 1 1 d . . .
H18 H -0.328(3) 0.1632(9) -0.0691(11) 0.051(6) Uiso 1 1 d . . .
H3A H 1.098(3) 0.2357(9) 0.3729(11) 0.043(6) Uiso 1 1 d . . .
H4A H 1.321(3) 0.1761(9) 0.4790(12) 0.049(6) Uiso 1 1 d . . .
H5A H 1.151(3) 0.0837(9) 0.5444(12) 0.043(6) Uiso 1 1 d . . .
H6A H 0.782(3) 0.0556(10) 0.5024(12) 0.053(6) Uiso 1 1 d . . .
H3B H 1.041(3) 0.3600(9) 0.2495(11) 0.038(5) Uiso 1 1 d . . .
H4B H 1.173(3) 0.4674(9) 0.2151(11) 0.037(5) Uiso 1 1 d . . .
H5B H 0.909(3) 0.5528(9) 0.1665(10) 0.034(5) Uiso 1 1 d . . .
H6B H 0.537(3) 0.5230(9) 0.1430(12) 0.050(6) Uiso 1 1 d . . .

loop_
_atom_site_aniso_label
_atom_site_aniso_U_11
_atom_site_aniso_U_22
_atom_site_aniso_U_33
_atom_site_aniso_U_23
_atom_site_aniso_U_13
_atom_site_aniso_U_12
N1 0.0275(9) 0.0251(9) 0.0287(9) -0.0002(7) 0.0021(7) 0.0030(7)
C2 0.0269(10) 0.0249(10) 0.0259(10) -0.0012(8) 0.0055(8) 0.0019(8)
C3 0.0301(11) 0.0261(11) 0.0297(11) 0.0015(9) 0.0045(9) -0.0013(9)
C4 0.0261(10) 0.0273(11) 0.0275(11) -0.0015(8) 0.0034(8) 0.0007(8)
C5 0.0289(11) 0.0290(11) 0.0305(11) 0.0031(9) 0.0017(9) 0.0036(9)
C6 0.0252(10) 0.0261(10) 0.0295(11) 0.0012(8) 0.0034(8) 0.0035(8)
C7 0.0272(10) 0.0273(11) 0.0303(11) 0.0023(9) 0.0040(9) -0.0005(8)
N8 0.0320(9) 0.0308(9) 0.0306(9) 0.0037(7) 0.0005(7) -0.0058(8)
C9 0.0349(11) 0.0318(12) 0.0310(11) 0.0038(9) 0.0044(9) -0.0057(10)
C10 0.0277(11) 0.0341(12) 0.0318(11) 0.0053(9) 0.0019(9) -0.0025(9)
C11 0.0351(12) 0.0430(13) 0.0452(13) 0.0153(11) -0.0086(10) -0.0076(10)
N12 0.0343(10) 0.0365(10) 0.0465(11) 0.0139(8) -0.0093(9) -0.0076(8)
C13 0.0270(10) 0.0365(12) 0.0374(12) 0.0037(9) 0.0007(9) -0.0040(9)
C14 0.0352(12) 0.0433(13) 0.0320(12) 0.0000(10) 0.0038(10) -0.0076(10)
C15 0.0359(12) 0.0570(15) 0.0453(14) -0.0055(12) 0.0066(11) -0.0194(11)
C16 0.0379(13) 0.0691(17) 0.0435(15) -0.0019(12) -0.0059(12) -0.0172(12)
C17 0.0492(15) 0.0809(19) 0.0411(15) 0.0162(13) -0.0121(12) -0.0221(14)
C18 0.0412(13) 0.0670(17) 0.0402(14) 0.0171(12) -0.0045(11) -0.0205(12)
N1A 0.0384(10) 0.0344(10) 0.0364(10) 0.0081(8) 0.0010(8) 0.0003(8)
C2A 0.0314(11) 0.0269(10) 0.0241(10) -0.0015(8) 0.0031(9) 0.0049(8)
C3A 0.0323(11) 0.0350(12) 0.0291(11) 0.0008(9) 0.0018(9) 0.0014(10)
C4A 0.0350(12) 0.0430(13) 0.0315(12) -0.0026(10) -0.0033(10) 0.0048(10)
C5A 0.0486(14) 0.0411(13) 0.0293(12) 0.0040(10) -0.0027(10) 0.0119(11)
C6A 0.0460(14) 0.0381(13) 0.0391(13) 0.0119(10) 0.0020(11) 0.0025(11)
N1B 0.0299(9) 0.0271(9) 0.0484(11) 0.0038(8) 0.0011(8) 0.0033(8)
C2B 0.0285(10) 0.0250(10) 0.0277(10) -0.0013(8) 0.0018(8) 0.0012(8)
C3B 0.0297(11) 0.0286(11) 0.0331(12) -0.0008(9) -0.0002(9) 0.0031(9)
C4B 0.0313(11) 0.0334(12) 0.0357(12) -0.0046(9) 0.0015(10) -0.0060(10)
C5B 0.0437(13) 0.0246(11) 0.0342(12) -0.0009(9) 0.0055(10) -0.0070(10)
C6B 0.0401(13) 0.0261(11) 0.0456(13) 0.0042(10) 0.0025(10) 0.0029(10)

loop_
_atom_type_symbol
_atom_type_description
_atom_type_scat_dispersion_real
_atom_type_scat_dispersion_imag
_atom_type_scat_source
C C 0.0033 0.0016 'International Tables Vol C Tables 4.2.6.8 and 6.1.1.4'
H H 0.0000 0.0000 'International Tables Vol C Tables 4.2.6.8 and 6.1.1.4'
N N 0.0061 0.0033 'International Tables Vol C Tables 4.2.6.8 and 6.1.1.4'

loop_
_geom_angle_atom_site_label_1
_geom_angle_atom_site_label_2
_geom_angle_atom_site_label_3
_geom_angle
_geom_angle_site_symmetry_1
_geom_angle_site_symmetry_3
_geom_angle_publ_flag
C2 N1 C6 117.66(15) . . ?
N1 C2 C3 122.75(17) . . ?
N1 C2 C2A 115.37(16) . . ?
C3 C2 C2A 121.87(17) . . ?
C2 C3 C4 119.37(18) . . ?
C5 C4 C3 117.89(17) . . ?
C5 C4 C7 119.81(16) . . ?
C3 C4 C7 122.28(17) . . ?
C6 C5 C4 119.50(18) . . ?
N1 C6 C5 122.81(17) . . ?
N1 C6 C2B 116.07(16) . . ?
C5 C6 C2B 121.11(17) . . ?
N8 C7 N12 126.02(17) . . ?
N8 C7 C4 118.08(16) . . ?
N12 C7 C4 115.90(16) . . ?
C7 N8 C9 115.75(16) . . ?
N8 C9 C10 123.82(18) . . ?
C9 C10 C11 114.20(18) . . ?
C9 C10 C13 123.65(17) . . ?
C11 C10 C13 122.13(17) . . ?
N12 C11 C10 124.09(19) . . ?
C11 N12 C7 115.90(17) . . ?
C14 C13 C18 118.62(18) . . ?
C14 C13 C10 121.89(18) . . ?
C18 C13 C10 119.49(18) . . ?
C13 C14 C15 120.4(2) . . ?
C16 C15 C14 120.5(2) . . ?
C15 C16 C17 119.7(2) . . ?
C16 C17 C18 120.1(2) . . ?
C17 C18 C13 120.7(2) . . ?
C6A N1A C2A 116.75(17) . . ?
N1A C2A C3A 122.62(17) . . ?
N1A C2A C2 116.27(16) . . ?
C3A C2A C2 121.10(17) . . ?
C4A C3A C2A 119.3(2) . . ?
C5A C4A C3A 118.5(2) . . ?
C4A C5A C6A 119.1(2) . . ?
N1A C6A C5A 123.8(2) . . ?
C6B N1B C2B 116.76(16) . . ?
N1B C2B C3B 122.92(17) . . ?
N1B C2B C6 115.95(15) . . ?
C3B C2B C6 121.13(16) . . ?
C4B C3B C2B 118.93(18) . . ?
C5B C4B C3B 118.94(19) . . ?
C4B C5B C6B 118.71(19) . . ?
N1B C6B C5B 123.70(19) . . ?

loop_
_geom_bond_atom_site_label_1
_geom_bond_atom_site_label_2
_geom_bond_distance
_geom_bond_site_symmetry_2
_geom_bond_publ_flag
N1 C2 1.347(2) . ?
N1 C6 1.347(2) . ?
C2 C3 1.389(2) . ?
C2 C2A 1.494(2) . ?
C3 C4 1.391(2) . ?
C4 C5 1.391(2) . ?
C4 C7 1.484(2) . ?
C5 C6 1.386(2) . ?
C6 C2B 1.492(2) . ?
C7 N8 1.334(2) . ?
C7 N12 1.336(2) . ?
N8 C9 1.341(2) . ?
C9 C10 1.384(2) . ?
C10 C11 1.387(3) . ?
C10 C13 1.483(2) . ?
C11 N12 1.330(2) . ?
C13 C14 1.385(2) . ?
C13 C18 1.389(3) . ?
C14 C15 1.388(3) . ?
C15 C16 1.374(3) . ?
C16 C17 1.378(3) . ?
C17 C18 1.383(3) . ?
N1A C6A 1.344(2) . ?
N1A C2A 1.345(2) . ?
C2A C3A 1.388(2) . ?
C3A C4A 1.383(3) . ?
C4A C5A 1.372(3) . ?
C5A C6A 1.374(3) . ?
N1B C6B 1.344(2) . ?
N1B C2B 1.345(2) . ?
C2B C3B 1.383(2) . ?
C3B C4B 1.380(3) . ?
C4B C5B 1.373(3) . ?
C5B C6B 1.376(3) . ?

loop_
_cod_related_entry_id
_cod_related_entry_database
_cod_related_entry_code
1 ChemSpider 21155972
